data_2207551
loop_
_publ_author_name
'Zhao Qi-Hua'
'Zhang, Mei-Su'
'Fang, Rui-Bing'

_publ_section_title
;
 2-(2-Pyridyl)pyridinium
 bis(pyridine-2,6-dicarboxylato-\k^2^<i>O</i>^2^,<i>O</i>^6^)iron(III)
 trihydrate
;
_journal_coeditor_code HG6258
_journal_issue 12
_journal_name_full 'Acta Crystallographica Section E'
_journal_page_first m2575
_journal_page_last m2577
_journal_paper_doi 10.1107/S1600536805036469
_journal_volume 61
_journal_year 2005
_chemical_formula_iupac '(C10 H9 N2) [Fe (C7 H3 N1 O4)2], 3H2 O'
_chemical_formula_moiety 'C10 H9 N2 +, C14 H6 Fe N2 O8 -, 3H2 O'
_chemical_formula_sum 'C24 H21 Fe N4 O11'
_chemical_formula_weight 597.30
_chemical_name_systematic
;2-(2-Pyridyl)pyridinium
 bis(pyridine-2,6-dicarboxylato-\k^2^O^2^,O^6^)iron(III)
trihydrate
;
_space_group_IT_number 2
_symmetry_cell_setting triclinic
_symmetry_space_group_name_Hall '-P 1'
_symmetry_space_group_name_H-M 'P -1'
_atom_sites_solution_hydrogens geom
_atom_sites_solution_primary direct
_atom_sites_solution_secondary difmap
_audit_creation_method SHELXL-97
_cell_angle_alpha 104.62(3)
_cell_angle_beta 99.57(3)
_cell_angle_gamma 97.02(3)
_cell_formula_units_Z 2
_cell_length_a 9.4528(19)
_cell_length_b 10.840(2)
_cell_length_c 13.178(3)
_cell_measurement_reflns_used 1694
_cell_measurement_temperature 289(2)
_cell_measurement_theta_max 28.22
_cell_measurement_theta_min 2.18
_cell_volume 1269.2(5)
_computing_cell_refinement 'SAINT (Bruker, 1998)'
_computing_data_collection 'SMART (Bruker, 1998)'
_computing_data_reduction SAINT
_computing_molecular_graphics 'SHELXTL (Bruker, 1998)'
_computing_publication_material SHELXTL
_computing_structure_refinement 'SHELXL97 (Sheldrick, 1997)'
_computing_structure_solution 'SHELXS97 (Sheldrick, 1997)'
_diffrn_ambient_temperature 289(2)
_diffrn_measured_fraction_theta_full 0.996
_diffrn_measured_fraction_theta_max 0.972
_diffrn_measurement_device_type 'Bruker SMART CCD'
_diffrn_measurement_method '\f and \w'
_diffrn_radiation_monochromator graphite
_diffrn_radiation_source 'fine-focus sealed tube'
_diffrn_radiation_type MoK\a
_diffrn_radiation_wavelength 0.71073
_diffrn_reflns_av_R_equivalents 0.0181
_diffrn_reflns_av_sigmaI/netI 0.0191
_diffrn_reflns_limit_h_max 12
_diffrn_reflns_limit_h_min -12
_diffrn_reflns_limit_k_max 14
_diffrn_reflns_limit_k_min -14
_diffrn_reflns_limit_l_max 17
_diffrn_reflns_limit_l_min -17
_diffrn_reflns_number 15248
_diffrn_reflns_theta_full 25.00
_diffrn_reflns_theta_max 28.23
_diffrn_reflns_theta_min 2.18
_diffrn_standards_decay_% 0
_diffrn_standards_number 0
_exptl_absorpt_coefficient_mu 0.664
_exptl_absorpt_correction_T_max 0.9128
_exptl_absorpt_correction_T_min 0.8842
_exptl_absorpt_correction_type multi-scan
_exptl_absorpt_process_details '(SADABS; Bruker, 1998)'
_exptl_crystal_colour green
_exptl_crystal_density_diffrn 1.563
_exptl_crystal_density_method 'not measured'
_exptl_crystal_description block
_exptl_crystal_F_000 614
_exptl_crystal_size_max 0.19
_exptl_crystal_size_mid 0.16
_exptl_crystal_size_min 0.14
_refine_diff_density_max 0.299
_refine_diff_density_min -0.285
_refine_ls_extinction_coef 0.042(2)
_refine_ls_extinction_expression Fc^*^=kFc[1+0.001xFc^2^\l^3^/sin(2\q)]^-1/4^
_refine_ls_extinction_method SHELXL97
_refine_ls_goodness_of_fit_ref 1.054
_refine_ls_hydrogen_treatment refall
_refine_ls_matrix_type full
_refine_ls_number_parameters 446
_refine_ls_number_reflns 6109
_refine_ls_number_restraints 1
_refine_ls_restrained_S_all 1.054
_refine_ls_R_factor_all 0.0331
_refine_ls_R_factor_gt 0.0294
_refine_ls_shift/su_max 0.003
_refine_ls_shift/su_mean 0.000
_refine_ls_structure_factor_coef Fsqd
_refine_ls_weighting_details 'calc w = 1/[\s^2^(Fo^2^)+(0.0557P)^2^+0.1599P] where P = (Fo^2^+2Fc^2^)/3'
_refine_ls_weighting_scheme calc
_refine_ls_wR_factor_gt 0.0868
_refine_ls_wR_factor_ref 0.0892
_reflns_number_gt 5427
_reflns_number_total 6109
_reflns_threshold_expression I>2\s(I)
_cod_data_source_file hg6258.cif
_cod_data_source_block I
_cod_depositor_comments
;
The following automatic conversions were performed:
'_geom_bond_publ_flag' value 'Y' changed to 'y' according to
'/home/saulius/struct/CIF-dictionaries/cif_core.dic' dictionary named
'cif_core.dic' version 2.4.1 from 2010-06-29 (11
times).

'_geom_angle_publ_flag' value 'Y' changed to 'y' according to
'/home/saulius/struct/CIF-dictionaries/cif_core.dic' dictionary named
'cif_core.dic' version 2.4.1 from 2010-06-29 (18 times).

Automatic conversion script
Id: cif_fix_enum 1527 2010-12-29 10:47:43Z saulius 

The following automatic conversions were performed:

'_geom_bond_publ_flag' value 'Y' changed to 'y' according to
/home/saulius/struct/CIF-dictionaries/cif_core.dic dictionary named
'cif_core.dic' version 2.4.1 from 2010-06-29 (11
times).

'_geom_angle_publ_flag' value 'Y' changed to 'y' according
to /home/saulius/struct/CIF-dictionaries/cif_core.dic dictionary
named 'cif_core.dic' version 2.4.1 from 2010-06-29 (18 times).

Automatic conversion script
Id: cif_fix_values 1715 2011-07-08 13:25:40Z adriana 
;
_cod_original_cell_volume 1269.3(4)
_cod_database_code 2207551
_cod_database_fobs_code 2207551

loop_
_symmetry_equiv_pos_as_xyz
'x, y, z'
'-x, -y, -z'

loop_
_atom_site_label
_atom_site_fract_x
_atom_site_fract_y
_atom_site_fract_z
_atom_site_U_iso_or_equiv
_atom_site_adp_type
_atom_site_calc_flag
_atom_site_refinement_flags
_atom_site_occupancy
_atom_site_type_symbol
Fe1 1.21159(2) 1.012510(17) 0.276042(13) 0.03895(8) Uani d . 1 Fe
C1 1.10970(14) 0.89091(13) 0.04497(10) 0.0404(3) Uani d . 1 C
C2 1.10646(18) 0.86523(16) -0.06389(11) 0.0512(3) Uani d . 1 C
H13 1.025(2) 0.8003(17) -0.1145(15) 0.055(5) Uiso d . 1 H
C3 1.2132(2) 0.93735(18) -0.09575(13) 0.0579(4) Uani d . 1 C
H16 1.214(2) 0.9295(19) -0.1634(16) 0.061(5) Uiso d . 1 H
C4 1.31930(19) 1.03177(17) -0.02112(13) 0.0540(4) Uani d . 1 C
H15 1.392(2) 1.0823(18) -0.0411(15) 0.059(5) Uiso d . 1 H
C5 1.31569(15) 1.05072(13) 0.08602(11) 0.0430(3) Uani d . 1 C
C6 1.00540(15) 0.82893(13) 0.10014(11) 0.0437(3) Uani d . 1 C
C7 1.41809(16) 1.14479(14) 0.18294(13) 0.0496(3) Uani d . 1 C
C8 1.28169(13) 0.96779(12) 0.48805(11) 0.0381(3) Uani d . 1 C
C9 1.28659(17) 0.98559(16) 0.59655(12) 0.0492(3) Uani d . 1 C
H9 1.345(2) 0.946(2) 0.6310(17) 0.069(6) Uiso d . 1 H
C10 1.20997(19) 1.07602(16) 0.64695(12) 0.0533(4) Uani d . 1 C
H23 1.214(2) 1.088(2) 0.7161(19) 0.075(6) Uiso d . 1 H
C11 1.13078(16) 1.14499(14) 0.58981(12) 0.0476(3) Uani d . 1 C
H3 1.077(2) 1.2127(19) 0.6215(16) 0.062(5) Uiso d . 1 H
C12 1.13216(13) 1.12264(11) 0.48240(10) 0.0364(2) Uani d . 1 C
C13 1.35535(15) 0.87677(13) 0.41572(12) 0.0450(3) Uani d . 1 C
C14 1.05822(14) 1.18649(12) 0.40357(12) 0.0418(3) Uani d . 1 C
C15 0.74181(14) 1.51557(12) 0.55089(12) 0.0413(3) Uani d . 1 C
C16 0.65395(14) 1.59761(13) 0.51764(14) 0.0469(3) Uani d . 1 C
H14 0.6135(19) 1.6575(17) 0.5703(14) 0.056(5) Uiso d . 1 H
C17 0.63148(16) 1.60073(14) 0.41259(15) 0.0517(3) Uani d . 1 C
H12 0.572(2) 1.6543(19) 0.3915(16) 0.064(5) Uiso d . 1 H
C18 0.69487(19) 1.52254(16) 0.33987(15) 0.0574(4) Uani d . 1 C
H2 0.682(2) 1.5261(19) 0.2675(17) 0.072(6) Uiso d . 1 H
C19 0.78036(19) 1.44211(16) 0.37424(14) 0.0549(4) Uani d . 1 C
H11 0.826(2) 1.384(2) 0.3259(18) 0.076(6) Uiso d . 1 H
C20 0.9213(3) 1.4181(2) 0.77323(17) 0.0728(5) Uani d . 1 C
H8 1.003(3) 1.375(2) 0.7816(19) 0.082(7) Uiso d . 1 H
C21 0.8512(3) 1.4641(2) 0.85575(17) 0.0788(6) Uani d . 1 C
H22 0.885(2) 1.453(2) 0.928(2) 0.084(7) Uiso d . 1 H
C22 0.7418(3) 1.5316(2) 0.83785(16) 0.0756(6) Uani d . 1 C
H1 0.696(3) 1.567(3) 0.892(2) 0.101(8) Uiso d . 1 H
C23 0.7039(2) 1.55318(17) 0.73884(14) 0.0598(4) Uani d . 1 C
H7 0.629(2) 1.6003(19) 0.7242(16) 0.063(5) Uiso d . 1 H
C24 0.77842(15) 1.50220(13) 0.65973(12) 0.0463(3) Uani d . 1 C
O1 0.90329(13) 0.74476(12) 0.04758(10) 0.0654(3) Uani d . 1 O
O2 1.03544(11) 0.87399(10) 0.20259(8) 0.0475(2) Uani d . 1 O
O3 1.52052(15) 1.21704(13) 0.17306(12) 0.0750(4) Uani d . 1 O
O4 1.38381(12) 1.13941(10) 0.27249(9) 0.0535(3) Uani d . 1 O
O5 1.42644(15) 0.80468(13) 0.45041(12) 0.0715(4) Uani d . 1 O
O6 1.33437(12) 0.88697(10) 0.31892(8) 0.0503(2) Uani d . 1 O
O7 0.98110(13) 1.26553(11) 0.43196(11) 0.0626(3) Uani d . 1 O
O8 1.08591(12) 1.14980(10) 0.30978(8) 0.0486(2) Uani d . 1 O
O9 1.3130(2) 1.38080(18) 0.87714(16) 0.0854(5) Uani d D 1 O
H17 1.252(2) 1.346(2) 0.8957(19) 0.076(7) Uiso d D 1 H
O10 0.6738(2) 1.35037(19) 1.04958(16) 0.0976(5) Uani d . 1 O
H18 0.584(2) 1.3777(19) 1.0375(15) 0.055(5) Uiso d . 1 H
H6 0.608(3) 1.308(3) 1.087(2) 0.120(10) Uiso d . 1 H
O11 0.5145(2) 1.2095(2) 0.84814(18) 0.0889(5) Uani d . 1 O
H4 0.550(3) 1.198(3) 0.797(2) 0.101(9) Uiso d . 1 H
H26 0.578(3) 1.248(3) 0.897(2) 0.096(10) Uiso d . 1 H
N1 1.21225(12) 0.98084(10) 0.11519(9) 0.0384(2) Uani d . 1 N
N2 1.20706(10) 1.03623(9) 0.43515(8) 0.0334(2) Uani d . 1 N
N3 0.80041(13) 1.44057(11) 0.47627(11) 0.0454(3) Uani d . 1 N
H10 0.854(2) 1.3940(19) 0.4920(16) 0.060(5) Uiso d . 1 H
N4 0.88636(16) 1.43551(14) 0.67615(12) 0.0586(3) Uani d . 1 N
H5 1.377(3) 1.347(4) 0.882(3) 0.151(16) Uiso d D 1 H

loop_
_atom_site_aniso_label
_atom_site_aniso_U_11
_atom_site_aniso_U_22
_atom_site_aniso_U_33
_atom_site_aniso_U_12
_atom_site_aniso_U_13
_atom_site_aniso_U_23
Fe1 0.04496(12) 0.04056(12) 0.03181(11) 0.01044(8) 0.01206(7) 0.00678(7)
C1 0.0443(6) 0.0415(6) 0.0366(6) 0.0158(5) 0.0089(5) 0.0090(5)
C2 0.0610(9) 0.0570(8) 0.0357(7) 0.0207(7) 0.0070(6) 0.0101(6)
C3 0.0769(11) 0.0711(10) 0.0370(7) 0.0290(8) 0.0207(7) 0.0217(7)
C4 0.0637(9) 0.0620(9) 0.0533(8) 0.0234(7) 0.0284(7) 0.0297(7)
C5 0.0469(7) 0.0434(7) 0.0468(7) 0.0160(5) 0.0183(6) 0.0178(5)
C6 0.0446(7) 0.0413(7) 0.0435(7) 0.0101(5) 0.0102(5) 0.0065(5)
C7 0.0493(7) 0.0441(7) 0.0586(9) 0.0092(6) 0.0198(6) 0.0136(6)
C8 0.0348(6) 0.0384(6) 0.0409(6) 0.0055(5) 0.0074(5) 0.0111(5)
C9 0.0501(8) 0.0555(8) 0.0418(7) 0.0026(6) 0.0050(6) 0.0193(6)
C10 0.0644(9) 0.0568(9) 0.0354(7) -0.0029(7) 0.0177(6) 0.0082(6)
C11 0.0525(7) 0.0412(7) 0.0459(7) 0.0015(6) 0.0246(6) 0.0005(6)
C12 0.0348(6) 0.0299(5) 0.0419(6) 0.0026(4) 0.0143(5) 0.0025(4)
C13 0.0403(6) 0.0432(7) 0.0527(8) 0.0148(5) 0.0099(5) 0.0117(6)
C14 0.0365(6) 0.0317(6) 0.0554(8) 0.0072(5) 0.0119(5) 0.0068(5)
C15 0.0364(6) 0.0305(6) 0.0547(8) 0.0049(4) 0.0117(5) 0.0068(5)
C16 0.0362(6) 0.0328(6) 0.0686(9) 0.0072(5) 0.0124(6) 0.0072(6)
C17 0.0421(7) 0.0388(7) 0.0745(10) 0.0105(5) 0.0055(7) 0.0190(7)
C18 0.0619(9) 0.0565(9) 0.0573(9) 0.0155(7) 0.0095(7) 0.0212(7)
C19 0.0620(9) 0.0513(8) 0.0566(9) 0.0221(7) 0.0191(7) 0.0138(7)
C20 0.0851(13) 0.0709(12) 0.0658(11) 0.0239(10) 0.0075(10) 0.0253(9)
C21 0.0987(16) 0.0786(13) 0.0502(10) 0.0061(11) 0.0048(10) 0.0131(9)
C22 0.0822(13) 0.0797(13) 0.0504(10) 0.0032(10) 0.0161(9) -0.0044(9)
C23 0.0572(9) 0.0567(9) 0.0541(9) 0.0070(7) 0.0110(7) -0.0036(7)
C24 0.0446(7) 0.0351(6) 0.0544(8) 0.0036(5) 0.0097(6) 0.0056(5)
O1 0.0577(7) 0.0642(7) 0.0583(7) -0.0097(5) 0.0077(5) 0.0005(5)
O2 0.0507(5) 0.0487(5) 0.0410(5) 0.0023(4) 0.0155(4) 0.0081(4)
O3 0.0697(8) 0.0649(8) 0.0869(9) -0.0101(6) 0.0324(7) 0.0145(7)
O4 0.0559(6) 0.0516(6) 0.0465(6) -0.0009(4) 0.0127(4) 0.0051(4)
O5 0.0728(8) 0.0719(8) 0.0810(9) 0.0435(7) 0.0136(7) 0.0277(7)
O6 0.0566(6) 0.0514(6) 0.0475(6) 0.0258(5) 0.0204(4) 0.0082(4)
O7 0.0580(6) 0.0493(6) 0.0875(9) 0.0291(5) 0.0257(6) 0.0152(6)
O8 0.0558(6) 0.0469(5) 0.0458(5) 0.0208(4) 0.0081(4) 0.0136(4)
O9 0.0870(11) 0.0851(11) 0.1068(13) 0.0221(9) 0.0397(10) 0.0510(10)
O10 0.1171(15) 0.0899(12) 0.0986(13) 0.0178(11) 0.0396(11) 0.0382(10)
O11 0.0848(11) 0.1100(13) 0.0770(11) 0.0231(10) 0.0431(10) 0.0152(10)
N1 0.0424(5) 0.0404(5) 0.0356(5) 0.0120(4) 0.0126(4) 0.0111(4)
N2 0.0328(5) 0.0332(5) 0.0337(5) 0.0070(4) 0.0097(4) 0.0059(4)
N3 0.0464(6) 0.0385(6) 0.0556(7) 0.0182(5) 0.0140(5) 0.0136(5)
N4 0.0653(8) 0.0557(7) 0.0601(8) 0.0210(6) 0.0141(6) 0.0195(6)

loop_
_atom_type_symbol
_atom_type_description
_atom_type_scat_dispersion_real
_atom_type_scat_dispersion_imag
_atom_type_scat_source
C C 0.0033 0.0016 'International Tables Vol C Tables 4.2.6.8 and 6.1.1.4'
H H 0.0000 0.0000 'International Tables Vol C Tables 4.2.6.8 and 6.1.1.4'
N N 0.0061 0.0033 'International Tables Vol C Tables 4.2.6.8 and 6.1.1.4'
O O 0.0106 0.0060 'International Tables Vol C Tables 4.2.6.8 and 6.1.1.4'
Fe Fe 0.3463 0.8444 'International Tables Vol C Tables 4.2.6.8 and 6.1.1.4'

loop_
_geom_angle_atom_site_label_1
_geom_angle_atom_site_label_2
_geom_angle_atom_site_label_3
_geom_angle_site_symmetry_1
_geom_angle
_geom_angle_publ_flag
O4 Fe1 O6 . 94.09(5) y
O4 Fe1 O2 . 151.76(4) y
O6 Fe1 O2 . 93.87(5) y
O4 Fe1 O8 . 93.80(5) y
O6 Fe1 O8 . 151.63(4) y
O2 Fe1 O8 . 91.94(5) y
O4 Fe1 N2 . 106.14(5) y
O6 Fe1 N2 . 75.70(5) y
O2 Fe1 N2 . 102.08(5) y
O8 Fe1 N2 . 75.93(5) y
O4 Fe1 N1 . 75.92(6) y
O6 Fe1 N1 . 103.12(5) y
O2 Fe1 N1 . 75.89(5) y
O8 Fe1 N1 . 105.23(5) y
N2 Fe1 N1 . 177.64(4) y
N1 C1 C2 . 120.69(14) ?
N1 C1 C6 . 111.34(11) ?
C2 C1 C6 . 127.97(14) ?
C1 C2 C3 . 117.40(15) ?
C1 C2 H13 . 118.6(11) ?
C3 C2 H13 . 124.0(10) ?
C2 C3 C4 . 121.16(14) ?
C2 C3 H16 . 122.0(13) ?
C4 C3 H16 . 116.7(13) ?
C5 C4 C3 . 117.88(15) ?
C5 C4 H15 . 119.6(12) ?
C3 C4 H15 . 122.5(11) ?
N1 C5 C4 . 120.17(14) ?
N1 C5 C7 . 111.10(12) ?
C4 C5 C7 . 128.73(14) ?
O1 C6 O2 . 126.00(14) ?
O1 C6 C1 . 120.19(13) ?
O2 C6 C1 . 113.81(12) ?
O3 C7 O4 . 125.44(16) ?
O3 C7 C5 . 121.16(15) ?
O4 C7 C5 . 113.40(12) ?
N2 C8 C9 . 120.56(13) ?
N2 C8 C13 . 111.47(11) ?
C9 C8 C13 . 127.96(13) ?
C8 C9 C10 . 117.78(15) ?
C8 C9 H9 . 118.5(14) ?
C10 C9 H9 . 123.4(14) ?
C11 C10 C9 . 120.72(14) ?
C11 C10 H23 . 121.6(15) ?
C9 C10 H23 . 117.7(15) ?
C12 C11 C10 . 118.08(13) ?
C12 C11 H3 . 117.3(11) ?
C10 C11 H3 . 124.6(11) ?
N2 C12 C11 . 120.60(13) ?
N2 C12 C14 . 111.00(11) ?
C11 C12 C14 . 128.39(12) ?
O5 C13 O6 . 126.63(14) ?
O5 C13 C8 . 120.45(14) ?
O6 C13 C8 . 112.92(11) ?
O7 C14 O8 1 126.02(14) ?
O7 C14 O8 . 126.02(14) ?
O7 C14 C12 1 120.14(14) ?
O7 C14 C12 . 120.14(14) ?
O8 C14 C12 . 113.85(11) ?
N3 C15 C16 . 117.28(14) ?
N3 C15 C24 . 116.20(12) ?
C16 C15 C24 . 126.52(13) ?
C17 C16 C15 . 119.75(14) ?
C17 C16 H14 . 120.2(10) ?
C15 C16 H14 . 119.9(11) ?
C16 C17 C18 . 120.51(14) ?
C16 C17 H12 . 118.7(13) ?
C18 C17 H12 . 120.8(13) ?
C19 C18 C17 . 118.75(16) ?
C19 C18 H2 . 120.2(13) ?
C17 C18 H2 . 121.0(13) ?
N3 C19 C18 . 119.70(15) ?
N3 C19 H11 . 118.6(13) ?
C18 C19 H11 . 121.7(13) ?
N4 C20 C21 . 123.3(2) ?
N4 C20 H8 . 113.4(14) ?
C21 C20 H8 . 123.2(14) ?
C22 C21 C20 . 118.8(2) ?
C22 C21 H22 . 121.0(14) ?
C20 C21 H22 . 120.1(14) ?
C21 C22 C23 . 119.6(2) ?
C21 C22 H1 . 121.0(17) ?
C23 C22 H1 . 119.3(17) ?
C22 C23 C24 . 118.11(19) ?
C22 C23 H7 . 121.5(13) ?
C24 C23 H7 . 120.4(12) ?
N4 C24 C23 . 122.98(16) ?
N4 C24 C15 . 115.00(14) ?
C23 C24 C15 . 122.00(15) ?
C6 O2 Fe1 . 120.37(9) ?
C7 O4 Fe1 . 120.83(10) ?
C13 O6 Fe1 . 120.88(9) ?
C14 O8 Fe1 . 120.42(9) ?
H17 O9 H5 . 109(3) ?
H18 O10 H6 . 71.7(19) ?
H4 O11 H26 . 106(3) ?
C1 N1 C5 . 122.70(12) ?
C1 N1 Fe1 . 118.56(9) ?
C5 N1 Fe1 . 118.74(10) ?
C8 N2 C12 . 122.25(11) ?
C8 N2 Fe1 . 118.98(8) ?
C12 N2 Fe1 . 118.75(9) ?
C19 N3 C15 . 124.00(13) ?
C19 N3 H10 . 114.9(15) y
C15 N3 H10 . 121.0(15) y
C20 N4 C24 . 117.24(17) y

loop_
_geom_bond_atom_site_label_1
_geom_bond_atom_site_label_2
_geom_bond_site_symmetry_2
_geom_bond_distance
_geom_bond_publ_flag
Fe1 O4 . 2.0139(12) y
Fe1 O6 . 2.0185(11) y
Fe1 O2 . 2.0209(13) y
Fe1 O8 . 2.0243(12) y
Fe1 N2 . 2.0553(11) y
Fe1 N1 . 2.0612(12) y
C1 N1 . 1.3274(18) ?
C1 C2 . 1.3849(19) ?
C1 C6 . 1.508(2) ?
C2 C3 . 1.385(2) ?
C2 H13 . 0.996(18) ?
C3 C4 . 1.391(3) ?
C3 H16 . 0.88(2) ?
C4 C5 . 1.381(2) ?
C4 H15 . 0.939(19) ?
C5 N1 . 1.3299(17) ?
C5 C7 . 1.516(2) ?
C6 O1 . 1.2196(18) ?
C6 O2 . 1.2837(17) ?
C7 O3 . 1.2148(19) ?
C7 O4 . 1.2877(19) ?
C8 N2 . 1.3265(17) ?
C8 C9 . 1.386(2) ?
C8 C13 . 1.5101(19) ?
C9 C10 . 1.390(2) ?
C9 H9 . 0.88(2) ?
C10 C11 . 1.386(3) ?
C10 H23 . 0.88(2) ?
C11 C12 . 1.3770(19) ?
C11 H3 . 0.99(2) ?
C12 N2 . 1.3344(16) ?
C12 C14 . 1.512(2) ?
C13 O5 . 1.2156(18) ?
C13 O6 . 1.2928(19) ?
C14 O7 1 1.2194(17) ?
C14 O7 . 1.2194(17) ?
C14 O8 . 1.2803(18) ?
C15 N3 . 1.3499(18) y
C15 C16 . 1.389(2) ?
C15 C24 . 1.466(2) ?
C16 C17 . 1.375(2) ?
C16 H14 . 0.985(19) ?
C17 C18 . 1.379(3) ?
C17 H12 . 0.92(2) ?
C18 C19 . 1.367(2) ?
C18 H2 . 0.95(2) ?
C19 N3 . 1.331(2) y
C19 H11 . 0.97(2) ?
C20 N4 . 1.334(2) y
C20 C21 . 1.385(3) ?
C20 H8 . 0.96(2) ?
C21 C22 . 1.361(4) ?
C21 H22 . 1.00(2) ?
C22 C23 . 1.380(3) ?
C22 H1 . 0.92(3) ?
C23 C24 . 1.392(2) ?
C23 H7 . 0.95(2) ?
C24 N4 . 1.340(2) y
O9 H17 . 0.757(19) ?
O9 H5 . 0.749(19) ?
O10 H18 . 0.93(2) ?
O10 H6 . 0.99(3) ?
O11 H4 . 0.79(3) ?
O11 H26 . 0.79(3) ?
N3 H10 . 0.80(2) y

loop_
_geom_hbond_atom_site_label_D
_geom_hbond_atom_site_label_H
_geom_hbond_atom_site_label_A
_geom_hbond_site_symmetry_A
_geom_hbond_distance_DH
_geom_hbond_distance_HA
_geom_hbond_distance_DA
_geom_hbond_angle_DHA
C4 H15 O11 1_654 0.939(19) 2.56(2) 3.457(3) 159.4(15)
O10 H6 O3 1_456 0.99(3) 1.91(3) 2.880(2) 167(3)
C17 H12 O5 1_465 0.92(2) 2.32(2) 3.115(2) 144.0(17)
N3 H10 O7 1 0.80(2) 2.04(2) 2.7246(17) 143.3(19)
O9 H5 O11 1_655 0.749(19) 2.11(2) 2.823(3) 161(4)
